data_7214997
loop_
_publ_author_name
'Matulkov\'a, Irena'
'Cihelka, Jaroslav'
'Pojarov\'a, Michaela'
'Fejfarov\'a, Karla'
'Du\<sek, Michal'
'Van\<ek, P\<remysl'
'Kroupa, Jan'
'Krupkov\'a, Radmila'
'F\'abry, Jan'
'N\<emec, Ivan'

_publ_section_title
;
 A new series of 3,5-diamino-1,2,4-triazolium(1+) inorganic salts and
 their potential in crystal engineering of novel NLO materials
;
_journal_issue 14
_journal_name_full CrystEngComm
_journal_page_first 4625
_journal_paper_doi 10.1039/c2ce00024e
_journal_volume 14
_journal_year 2012
_chemical_formula_moiety '2(C2 H6 N5), O4 S, 2(H2 O)'
_chemical_formula_sum 'C4 H16 N10 O6 S'
_chemical_formula_weight 332.3
_chemical_name_systematic ' ?'
_space_group_IT_number 2
_symmetry_cell_setting triclinic
_symmetry_space_group_name_Hall '-P 1'
_symmetry_space_group_name_H-M 'P -1'
_cell_angle_alpha 99.528(3)
_cell_angle_beta 98.220(3)
_cell_angle_gamma 96.967(3)
_cell_formula_units_Z 2
_cell_length_a 6.1197(2)
_cell_length_b 6.3410(2)
_cell_length_c 17.7076(6)
_cell_measurement_reflns_used 5717
_cell_measurement_temperature 120
_cell_measurement_theta_max 62.3790
_cell_measurement_theta_min 5.1301
_cell_volume 663.26(4)
_computing_cell_refinement 'Crysalis RED (Oxford diffraction, 2009)'
_computing_data_collection 'Crysalis CCD (Oxford diffraction, 2009)'
_computing_data_reduction 'Crysalis RED'
_computing_molecular_graphics 'Diamond (Brandenburg & Putz, 2005)'
_computing_publication_material Jana2006
_computing_structure_refinement 'Jana2006 (Pet\<r\'i\<cek, Du\<sek & Palatinus, 2006)'
_computing_structure_solution 'SIR2002 (Burla et al., 2003)'
_diffrn_ambient_temperature 120
_diffrn_detector_area_resol_mean 10.3784
_diffrn_measured_fraction_theta_full 0.98
_diffrn_measured_fraction_theta_max 0.96
_diffrn_measurement_device 'four-cycle diffractometer'
_diffrn_measurement_device_type 'Goniometer Xcalibur, detector: Atlas (Gemini ultra Cu)'
_diffrn_measurement_method 'Rotation method data acquisition using \w scans'
_diffrn_radiation_monochromator mirror
_diffrn_radiation_source 'X-ray tube'
_diffrn_radiation_type 'Cu K\a'
_diffrn_radiation_wavelength 1.54184
_diffrn_reflns_av_R_equivalents 0.0222
_diffrn_reflns_av_sigmaI/netI 0.0101
_diffrn_reflns_limit_h_max 6
_diffrn_reflns_limit_h_min -7
_diffrn_reflns_limit_k_max 6
_diffrn_reflns_limit_k_min -7
_diffrn_reflns_limit_l_max 19
_diffrn_reflns_limit_l_min -20
_diffrn_reflns_number 7382
_diffrn_reflns_reduction_process
;
Integration of the CCD images was done by program Crysalis RED
(Oxford diffraction, 2008). The same program was used for indexing of the
crystal shape and absorption correction.
;
_diffrn_reflns_theta_full 61.65
_diffrn_reflns_theta_max 62.38
_diffrn_reflns_theta_min 5.13
_exptl_absorpt_coefficient_mu 2.672
_exptl_absorpt_correction_T_max 0.932
_exptl_absorpt_correction_T_min 0.769
_exptl_absorpt_correction_type analytical
_exptl_absorpt_process_details
;
CrysAlisPro, Oxford Diffraction Ltd.,
Version 1.171.33.51 (release 27-10-2009 CrysAlis171 .NET)
Analytical numeric absorption correction using a multifaceted crystal
model based on expressions derived by R.C. Clark & J.S. Reid.
;
_exptl_crystal_colour colorless
_exptl_crystal_density_diffrn 1.6633
_exptl_crystal_density_method 'not measured'
_exptl_crystal_description prism
_exptl_crystal_F_000 348
_exptl_crystal_size_max 0.1435
_exptl_crystal_size_mid 0.0793
_exptl_crystal_size_min 0.0291
_refine_diff_density_max 0.22
_refine_diff_density_min -0.27
_refine_ls_extinction_method none
_refine_ls_goodness_of_fit_gt 1.80
_refine_ls_goodness_of_fit_ref 1.74
_refine_ls_hydrogen_treatment refxyz
_refine_ls_number_constraints 16
_refine_ls_number_parameters 238
_refine_ls_number_reflns 2042
_refine_ls_number_restraints 0
_refine_ls_R_factor_all 0.0315
_refine_ls_R_factor_gt 0.0270
_refine_ls_shift/su_max 0.0089
_refine_ls_shift/su_mean 0.0008
_refine_ls_structure_factor_coef Fsqd
_refine_ls_weighting_details w=1/(\s^2^(I)+0.0016I^2^)
_refine_ls_weighting_scheme sigma
_refine_ls_wR_factor_gt 0.0824
_refine_ls_wR_factor_ref 0.0848
_reflns_number_gt 1826
_reflns_number_total 2042
_reflns_threshold_expression I>3\s(I)
_cod_data_source_file c2ce00024e.txt
_cod_data_source_block II
_cod_original_formula_sum 'C4 H16 N10 O6 S1'
_cod_database_code 7214997

loop_
_symmetry_equiv_pos_site_id
_symmetry_equiv_pos_as_xyz
1 x,y,z
2 -x,-y,-z

loop_
_atom_site_label
_atom_site_type_symbol
_atom_site_fract_x
_atom_site_fract_y
_atom_site_fract_z
_atom_site_adp_type
_atom_site_U_iso_or_equiv
_atom_site_symmetry_multiplicity
_atom_site_occupancy
_atom_site_calc_flag
S1 S 0.47226(7) 0.58860(7) 0.22718(2) Uani 0.01371(16) 2 1 d
O2 O 0.2527(2) 0.4524(2) 0.20318(7) Uani 0.0202(4) 2 1 d
O1 O 0.6513(2) 0.45215(20) 0.22722(7) Uani 0.0183(4) 2 1 d
O3 O 0.5042(2) 0.7412(2) 0.17390(7) Uani 0.0190(4) 2 1 d
O4 O 0.48444(19) 0.71283(20) 0.30648(7) Uani 0.0170(4) 2 1 d
O1W O 0.1780(2) 0.1228(2) 0.28591(8) Uani 0.0229(5) 2 1 d
O2W O 0.7276(2) 0.1332(2) 0.31290(8) Uani 0.0223(5) 2 1 d
N2 N 0.1535(2) 0.2581(2) -0.00161(8) Uani 0.0147(5) 2 1 d
N1 N 0.0191(2) 0.2850(2) 0.05669(9) Uani 0.0142(5) 2 1 d
N4 N -0.2071(2) 0.2079(2) -0.05148(9) Uani 0.0137(5) 2 1 d
N6 N -0.3659(3) 0.2659(3) 0.06442(10) Uani 0.0196(5) 2 1 d
N7 N 0.0529(3) 0.1753(3) -0.13804(10) Uani 0.0214(6) 2 1 d
N9 N -0.1450(2) 0.2536(2) 0.51721(8) Uani 0.0144(5) 2 1 d
N8 N -0.0137(2) 0.2251(2) 0.45839(9) Uani 0.0145(5) 2 1 d
N11 N 0.2170(2) 0.3016(2) 0.56505(9) Uani 0.0141(5) 2 1 d
N13 N 0.3697(3) 0.2453(3) 0.44769(10) Uani 0.0189(5) 2 1 d
N14 N -0.0378(3) 0.3293(3) 0.65364(10) Uani 0.0230(6) 2 1 d
C5 C -0.1952(3) 0.2567(3) 0.02652(10) Uani 0.0145(6) 2 1 d
C3 C 0.0084(3) 0.2140(3) -0.06580(10) Uani 0.0135(5) 2 1 d
C12 C 0.2023(3) 0.2544(3) 0.48682(10) Uani 0.0142(6) 2 1 d
C10 C 0.0022(3) 0.2963(3) 0.58088(10) Uani 0.0142(6) 2 1 d
H1W H 0.193(4) 0.223(4) 0.2579(13) Uiso 0.0275 2 1 d
H2W H 0.038(4) 0.114(4) 0.2864(13) Uiso 0.0275 2 1 d
H3W H 0.681(4) 0.208(4) 0.2853(13) Uiso 0.0268 2 1 d
H4W H 0.623(4) 0.028(4) 0.3014(13) Uiso 0.0268 2 1 d
H1A H 0.078(3) 0.329(3) 0.1035(13) Uiso 0.017 2 1 d
H4A H -0.319(3) 0.212(3) -0.0873(12) Uiso 0.0164 2 1 d
H6B H -0.342(3) 0.320(3) 0.1164(14) Uiso 0.0236 2 1 d
H6A H -0.494(4) 0.261(3) 0.0416(13) Uiso 0.0236 2 1 d
H7B H 0.194(4) 0.199(3) -0.1441(13) Uiso 0.0257 2 1 d
H7A H -0.054(4) 0.137(4) -0.1781(13) Uiso 0.0257 2 1 d
H8A H -0.080(3) 0.205(3) 0.4102(13) Uiso 0.0174 2 1 d
H11A H 0.331(4) 0.310(3) 0.6004(12) Uiso 0.017 2 1 d
H13B H 0.341(3) 0.197(3) 0.3961(14) Uiso 0.0227 2 1 d
H13A H 0.499(4) 0.250(3) 0.4663(13) Uiso 0.0227 2 1 d
H14B H -0.173(4) 0.316(4) 0.6624(13) Uiso 0.0276 2 1 d
H14A H 0.069(4) 0.390(4) 0.6950(14) Uiso 0.0276 2 1 d

loop_
_atom_site_aniso_label
_atom_site_aniso_type_symbol
_atom_site_aniso_U_11
_atom_site_aniso_U_22
_atom_site_aniso_U_33
_atom_site_aniso_U_12
_atom_site_aniso_U_13
_atom_site_aniso_U_23
S1 S 0.0125(3) 0.0176(3) 0.0103(3) 0.00085(17) 0.00080(17) 0.00256(18)
O2 O 0.0152(7) 0.0271(7) 0.0146(7) -0.0047(5) -0.0007(5) 0.0023(5)
O1 O 0.0188(7) 0.0211(7) 0.0153(7) 0.0054(5) 0.0023(5) 0.0029(5)
O3 O 0.0177(7) 0.0253(7) 0.0158(6) 0.0032(5) 0.0025(5) 0.0094(5)
O4 O 0.0156(7) 0.0214(7) 0.0129(6) 0.0031(5) 0.0012(5) 0.0012(5)
O1W O 0.0220(8) 0.0250(8) 0.0217(7) 0.0017(6) 0.0030(6) 0.0061(6)
O2W O 0.0224(8) 0.0194(8) 0.0216(8) -0.0020(6) -0.0056(6) 0.0055(6)
N2 N 0.0144(8) 0.0156(8) 0.0143(8) 0.0026(6) 0.0040(6) 0.0021(6)
N1 N 0.0142(8) 0.0169(8) 0.0099(8) 0.0014(6) 0.0003(6) 0.0006(6)
N4 N 0.0123(8) 0.0167(8) 0.0114(8) 0.0024(6) -0.0005(6) 0.0027(6)
N6 N 0.0150(8) 0.0292(9) 0.0142(9) 0.0042(7) 0.0023(7) 0.0018(7)
N7 N 0.0154(9) 0.0345(10) 0.0136(8) 0.0020(7) 0.0033(7) 0.0027(7)
N9 N 0.0130(8) 0.0159(8) 0.0143(8) 0.0018(6) 0.0031(6) 0.0024(6)
N8 N 0.0129(8) 0.0186(8) 0.0106(8) 0.0013(6) 0.0001(6) 0.0013(6)
N11 N 0.0118(8) 0.0182(8) 0.0116(8) 0.0018(6) -0.0009(6) 0.0030(6)
N13 N 0.0121(8) 0.0298(9) 0.0139(8) 0.0020(7) 0.0019(7) 0.0023(7)
N14 N 0.0131(8) 0.0395(10) 0.0149(9) 0.0010(7) 0.0035(7) 0.0014(7)
C5 C 0.0167(10) 0.0110(9) 0.0158(9) 0.0022(7) 0.0018(7) 0.0028(7)
C3 C 0.0145(9) 0.0105(8) 0.0154(9) 0.0018(7) 0.0018(7) 0.0031(7)
C12 C 0.0155(10) 0.0109(9) 0.0157(9) 0.0010(7) 0.0008(7) 0.0033(7)
C10 C 0.0140(9) 0.0113(9) 0.0173(10) 0.0008(7) 0.0033(7) 0.0030(7)

loop_
_atom_type_symbol
_atom_type_scat_dispersion_real
_atom_type_scat_dispersion_imag
_atom_type_scat_source
C 0.018 0.009 'International Tables Vol C tables 4.2.6.8 and 6.1.1.1'
H 0.000 0.000 'International Tables Vol C tables 4.2.6.8 and 6.1.1.1'
N 0.031 0.018 'International Tables Vol C tables 4.2.6.8 and 6.1.1.1'
O 0.049 0.032 'International Tables Vol C tables 4.2.6.8 and 6.1.1.1'
S 0.333 0.557 'International Tables Vol C tables 4.2.6.8 and 6.1.1.1'

loop_
_geom_angle_atom_site_label_1
_geom_angle_atom_site_label_2
_geom_angle_atom_site_label_3
_geom_angle
_geom_angle_publ_flag
O2 S1 O1 110.07(7) yes
O2 S1 O3 110.38(7) yes
O2 S1 O4 109.06(7) yes
O1 S1 O3 109.28(8) yes
O1 S1 O4 109.11(7) yes
O3 S1 O4 108.91(7) yes
H1W O1W H2W 99(2) yes
H3W O2W H4W 100(2) yes
N1 N2 C3 103.31(14) yes
N2 N1 C5 111.44(14) yes
N2 N1 H1A 120.3(15) yes
C5 N1 H1A 127.8(15) yes
C5 N4 C3 107.04(14) yes
C5 N4 H4A 128.0(15) yes
C3 N4 H4A 122.4(15) yes
C5 N6 H6B 119.9(13) yes
C5 N6 H6A 121.5(17) yes
H6B N6 H6A 116(2) yes
C3 N7 H7B 117.6(14) yes
C3 N7 H7A 121.2(17) yes
H7B N7 H7A 121(2) yes
N8 N9 C10 103.27(14) yes
N9 N8 C12 112.12(14) yes
N9 N8 H8A 118.3(14) yes
C12 N8 H8A 129.2(14) yes
C12 N11 C10 107.36(14) yes
C12 N11 H11A 129.0(15) yes
C10 N11 H11A 122.6(16) yes
C12 N13 H13B 119.4(14) yes
C12 N13 H13A 125.5(17) yes
H13B N13 H13A 113(2) yes
C10 N14 H14B 120.0(15) yes
C10 N14 H14A 123.0(16) yes
H14B N14 H14A 116(2) yes
N1 C5 N4 106.40(16) yes
N1 C5 N6 127.29(16) yes
N4 C5 N6 126.28(15) yes
N2 C3 N4 111.79(16) yes
N2 C3 N7 126.65(17) yes
N4 C3 N7 121.56(15) yes
N8 C12 N11 105.73(16) yes
N8 C12 N13 127.55(16) yes
N11 C12 N13 126.70(15) yes
N9 C10 N11 111.50(16) yes
N9 C10 N14 127.11(17) yes
N11 C10 N14 121.38(15) yes

loop_
_geom_bond_atom_site_label_1
_geom_bond_atom_site_label_2
_geom_bond_distance
_geom_bond_publ_flag
S1 O2 1.4718(12) yes
S1 O1 1.4763(14) yes
S1 O3 1.4744(14) yes
S1 O4 1.4789(12) yes
O1W H1W 0.87(3) yes
O1W H2W 0.85(3) yes
O2W H3W 0.78(3) yes
O2W H4W 0.84(2) yes
N2 N1 1.410(2) yes
N2 C3 1.305(2) yes
N1 C5 1.322(2) yes
N1 H1A 0.84(2) yes
N4 C5 1.354(2) yes
N4 C3 1.375(2) yes
N4 H4A 0.87(2) yes
N6 C5 1.322(3) yes
N6 H6B 0.91(2) yes
N6 H6A 0.82(2) yes
N7 C3 1.335(3) yes
N7 H7B 0.88(3) yes
N7 H7A 0.87(2) yes
N9 N8 1.405(2) yes
N9 C10 1.306(2) yes
N8 C12 1.325(2) yes
N8 H8A 0.87(2) yes
N11 C12 1.355(2) yes
N11 C10 1.381(2) yes
N11 H11A 0.86(2) yes
N13 C12 1.318(3) yes
N13 H13B 0.90(2) yes
N13 H13A 0.81(2) yes
N14 C10 1.333(3) yes
N14 H14B 0.86(3) yes
N14 H14A 0.90(2) yes
